data_4084214
loop_
_publ_author_name
'Koutsantonis, George A.'
'Low, Paul J.'
'Mackenzie, Campbell F. R.'
'Skelton, Brian W.'
'Yufit, Dmitry S.'

_publ_section_title
;
 Coordinating Tectons: Bimetallic Complexes from Bipyridyl Terminated
 Group 8 Alkynyl Complexes
;
_journal_issue 18
_journal_name_full Organometallics
_journal_page_first 4911
_journal_paper_doi 10.1021/om500172r
_journal_volume 33
_journal_year 2014
_chemical_absolute_configuration unk
_chemical_formula_moiety 'C18 H12 N2'
_chemical_formula_sum 'C18 H12 N2'
_chemical_formula_weight 256.3
_chemical_name_systematic
;
 ?
;
_space_group_IT_number 9
_symmetry_cell_setting monoclinic
_symmetry_space_group_name_Hall 'C -2yc'
_symmetry_space_group_name_H-M 'C 1 c 1'
_atom_sites_solution_hydrogens geom
_atom_sites_solution_primary direct
_atom_sites_solution_secondary difmap
_audit_creation_date 2013-05-21T09:38:40-00:00
_audit_creation_method 'WinGX routine CIF_UPDATE'
_cell_angle_alpha 90
_cell_angle_beta 99.289(3)
_cell_angle_gamma 90
_cell_formula_units_Z 12
_cell_length_a 5.9003(2)
_cell_length_b 38.3110(11)
_cell_length_c 17.9800(5)
_cell_measurement_reflns_used 7753
_cell_measurement_temperature 100(2)
_cell_measurement_theta_max 31.588
_cell_measurement_theta_min 3.112
_cell_volume 4011.0(2)
_computing_cell_refinement
;
        CrysAlisPro, Oxford Diffraction Ltd.,
        Version 1.171.33.52 (release 06-11-2009 CrysAlis171 .NET)
        (compiled Nov  6 2009,16:24:50)
;
_computing_data_collection
;
        CrysAlisPro, Oxford Diffraction Ltd.,
        Version 1.171.33.52 (release 06-11-2009 CrysAlis171 .NET)
        (compiled Nov  6 2009,16:24:50)
;
_computing_data_reduction
;
        CrysAlisPro, Oxford Diffraction Ltd.,
        Version 1.171.33.52 (release 06-11-2009 CrysAlis171 .NET)
        (compiled Nov  6 2009,16:24:50)
;
_computing_molecular_graphics 'OrtepII (Johnson, C. K. (1976)'
_computing_publication_material 'WinGX Farrugia, L. J. (1999)'
_computing_structure_refinement 'SHELXL-97 (Sheldrick, 2008)'
_diffrn_ambient_temperature 100(2)
_diffrn_detector_area_resol_mean 16.0009
_diffrn_measured_fraction_theta_full 0.991
_diffrn_measured_fraction_theta_max 0.94
_diffrn_measurement_device_type 'Oxford Diffraction Xcalibur diffractometer'
_diffrn_measurement_method '\w scans'
_diffrn_orient_matrix_UB_11 -0.0332741
_diffrn_orient_matrix_UB_12 -0.0002388
_diffrn_orient_matrix_UB_13 -0.0397026
_diffrn_orient_matrix_UB_21 -0.0045815
_diffrn_orient_matrix_UB_22 -0.0184912
_diffrn_orient_matrix_UB_23 0.0006926
_diffrn_orient_matrix_UB_31 -0.1171255
_diffrn_orient_matrix_UB_32 0.0007971
_diffrn_orient_matrix_UB_33 0.004564
_diffrn_radiation_monochromator graphite
_diffrn_radiation_type MoK\a
_diffrn_radiation_wavelength 0.71073
_diffrn_reflns_av_R_equivalents 0.024
_diffrn_reflns_av_unetI/netI 0.0304
_diffrn_reflns_limit_h_max 7
_diffrn_reflns_limit_h_min -8
_diffrn_reflns_limit_k_max 50
_diffrn_reflns_limit_k_min -55
_diffrn_reflns_limit_l_max 26
_diffrn_reflns_limit_l_min -25
_diffrn_reflns_number 19305
_diffrn_reflns_theta_full 31
_diffrn_reflns_theta_max 31.89
_diffrn_reflns_theta_min 3.13
_exptl_absorpt_coefficient_mu 0.076
_exptl_absorpt_correction_T_max 1
_exptl_absorpt_correction_T_min 0.97436
_exptl_absorpt_correction_type multi-scan
_exptl_absorpt_process_details
;
     CrysAlisPro, Oxford Diffraction Ltd.,
        Empirical absorption correction using spherical harmonics,
 implemented in SCALE3 ABSPACK scaling algorithm.
;
_exptl_crystal_colour colourless
_exptl_crystal_density_diffrn 1.273
_exptl_crystal_density_method 'not measured'
_exptl_crystal_description rod
_exptl_crystal_F_000 1608
_exptl_crystal_size_max 0.33
_exptl_crystal_size_mid 0.1
_exptl_crystal_size_min 0.09
_refine_diff_density_max 0.529
_refine_diff_density_min -0.172
_refine_diff_density_rms 0.06
_refine_ls_abs_structure_details 'Flack H D (1983), Acta Cryst. A39, 876-881'
_refine_ls_extinction_method none
_refine_ls_goodness_of_fit_ref 1.03
_refine_ls_hydrogen_treatment constr
_refine_ls_matrix_type full
_refine_ls_number_parameters 541
_refine_ls_number_reflns 6494
_refine_ls_number_restraints 2
_refine_ls_restrained_S_all 1.03
_refine_ls_R_factor_all 0.0555
_refine_ls_R_factor_gt 0.0507
_refine_ls_shift/su_max 0.009
_refine_ls_shift/su_mean 0.002
_refine_ls_structure_factor_coef Fsqd
_refine_ls_weighting_details 'calc w=1/[\s^2^(Fo^2^)+(0.0784P)^2^+1.4679P] where P=(Fo^2^+2Fc^2^)/3'
_refine_ls_weighting_scheme calc
_refine_ls_wR_factor_gt 0.1256
_refine_ls_wR_factor_ref 0.1292
_reflns_number_gt 5974
_reflns_number_total 6494
_reflns_threshold_expression I>2\s(I)
_cod_data_source_file om500172r_si_001.cif
_cod_data_source_block gk348
_cod_original_sg_symbol_Hall 'c -2yc'
_cod_database_code 4084214

loop_
_symmetry_equiv_pos_as_xyz
'x, y, z'
'x, -y, z+1/2'
'x+1/2, y+1/2, z'
'x+1/2, -y+1/2, z+1/2'

loop_
_atom_site_label
_atom_site_type_symbol
_atom_site_fract_x
_atom_site_fract_y
_atom_site_fract_z
_atom_site_U_iso_or_equiv
_atom_site_adp_type
_atom_site_occupancy
_atom_site_symmetry_multiplicity
_atom_site_calc_flag
_atom_site_refinement_flags
C11 C 0.7322(4) 0.50851(6) 0.55907(13) 0.0227(4) Uani 1 1 d .
C12 C 0.7086(4) 0.48204(6) 0.59284(14) 0.0250(4) Uani 1 1 d .
C111 C 0.6618(4) 0.45177(6) 0.63415(12) 0.0227(4) Uani 1 1 d .
C112 C 0.4580(4) 0.44967(6) 0.66423(14) 0.0251(4) Uani 1 1 d .
H112 H 0.3535 0.4687 0.6557 0.03 Uiso 1 1 calc R
N113 N 0.4013(3) 0.42270(5) 0.70413(11) 0.0241(4) Uani 1 1 d .
C114 C 0.5469(4) 0.39564(6) 0.71614(12) 0.0202(4) Uani 1 1 d .
C115 C 0.7546(4) 0.39484(6) 0.68743(14) 0.0240(4) Uani 1 1 d .
H115 H 0.8532 0.3751 0.6958 0.029 Uiso 1 1 calc R
C116 C 0.8140(4) 0.42334(6) 0.64656(13) 0.0241(4) Uani 1 1 d .
H116 H 0.9548 0.4236 0.6274 0.029 Uiso 1 1 calc R
C121 C 0.4792(4) 0.36635(6) 0.76219(11) 0.0195(4) Uani 1 1 d .
N122 N 0.6204(4) 0.33847(5) 0.76984(11) 0.0264(4) Uani 1 1 d .
C123 C 0.5660(5) 0.31195(7) 0.81204(14) 0.0284(5) Uani 1 1 d .
H123 H 0.6642 0.2921 0.8175 0.034 Uiso 1 1 calc R
C124 C 0.3768(5) 0.31144(6) 0.84821(14) 0.0283(5) Uani 1 1 d .
H124 H 0.3465 0.292 0.878 0.034 Uiso 1 1 calc R
C125 C 0.2325(4) 0.34013(7) 0.83968(14) 0.0288(5) Uani 1 1 d .
H125 H 0.0992 0.3406 0.8631 0.035 Uiso 1 1 calc R
C126 C 0.2842(4) 0.36805(6) 0.79677(13) 0.0243(4) Uani 1 1 d .
H126 H 0.1884 0.3881 0.7909 0.029 Uiso 1 1 calc R
C131 C 0.7480(4) 0.54045(6) 0.51811(12) 0.0201(4) Uani 1 1 d .
C132 C 0.5802(4) 0.56625(6) 0.51871(13) 0.0216(4) Uani 1 1 d .
H132 H 0.4565 0.5625 0.5456 0.026 Uiso 1 1 calc R
C133 C 0.5945(4) 0.59722(6) 0.48019(13) 0.0258(4) Uani 1 1 d .
H133 H 0.4811 0.6148 0.4809 0.031 Uiso 1 1 calc R
C134 C 0.7756(5) 0.60267(7) 0.44020(14) 0.0286(5) Uani 1 1 d .
H134 H 0.785 0.6239 0.4135 0.034 Uiso 1 1 calc R
C135 C 0.9409(4) 0.57726(7) 0.43949(14) 0.0285(5) Uani 1 1 d .
H135 H 1.0639 0.5811 0.4123 0.034 Uiso 1 1 calc R
C136 C 0.9296(4) 0.54618(6) 0.47792(13) 0.0243(4) Uani 1 1 d .
H136 H 1.0441 0.5288 0.4771 0.029 Uiso 1 1 calc R
C21 C 0.2360(4) 0.65193(6) 0.59675(12) 0.0204(4) Uani 1 1 d .
C22 C 0.1735(4) 0.67809(6) 0.56236(14) 0.0236(4) Uani 1 1 d .
C211 C 0.1010(4) 0.70953(6) 0.52287(12) 0.0200(4) Uani 1 1 d .
C212 C -0.1250(4) 0.71380(6) 0.48621(14) 0.0238(4) Uani 1 1 d .
H212 H -0.2293 0.695 0.4879 0.029 Uiso 1 1 calc R
N213 N -0.2028(3) 0.74257(5) 0.44904(11) 0.0237(4) Uani 1 1 d .
C214 C -0.0571(4) 0.76914(5) 0.44695(11) 0.0175(4) Uani 1 1 d .
C215 C 0.1725(4) 0.76789(6) 0.48278(13) 0.0220(4) Uani 1 1 d .
H215 H 0.2712 0.7874 0.4811 0.026 Uiso 1 1 calc R
C216 C 0.2524(4) 0.73767(6) 0.52062(13) 0.0220(4) Uani 1 1 d .
H216 H 0.4076 0.736 0.5447 0.026 Uiso 1 1 calc R
C221 C -0.1474(3) 0.80065(5) 0.40388(11) 0.0171(3) Uani 1 1 d .
N222 N 0.0062(3) 0.82608(5) 0.39759(11) 0.0213(4) Uani 1 1 d .
C223 C -0.0696(4) 0.85467(6) 0.35815(13) 0.0223(4) Uani 1 1 d .
H223 H 0.038 0.8726 0.3532 0.027 Uiso 1 1 calc R
C224 C -0.2948(4) 0.85957(6) 0.32423(13) 0.0216(4) Uani 1 1 d .
H224 H -0.3403 0.8802 0.2965 0.026 Uiso 1 1 calc R
C225 C -0.4525(4) 0.83347(6) 0.33181(13) 0.0235(4) Uani 1 1 d .
H225 H -0.6092 0.8361 0.31 0.028 Uiso 1 1 calc R
C226 C -0.3786(4) 0.80340(6) 0.37166(13) 0.0211(4) Uani 1 1 d .
H226 H -0.4832 0.7851 0.3769 0.025 Uiso 1 1 calc R
C231 C 0.3073(4) 0.62074(5) 0.63844(12) 0.0183(4) Uani 1 1 d .
C232 C 0.1505(4) 0.59339(6) 0.64194(13) 0.0207(4) Uani 1 1 d .
H232 H -0.0026 0.5953 0.6161 0.025 Uiso 1 1 calc R
C233 C 0.2198(4) 0.56359(6) 0.68328(14) 0.0251(4) Uani 1 1 d .
H233 H 0.114 0.5451 0.6854 0.03 Uiso 1 1 calc R
C234 C 0.4436(4) 0.56074(6) 0.72162(14) 0.0276(5) Uani 1 1 d .
H234 H 0.49 0.5404 0.7504 0.033 Uiso 1 1 calc R
C235 C 0.5991(4) 0.58771(6) 0.71773(13) 0.0249(4) Uani 1 1 d .
H235 H 0.7522 0.5856 0.7436 0.03 Uiso 1 1 calc R
C236 C 0.5328(4) 0.61763(6) 0.67645(13) 0.0214(4) Uani 1 1 d .
H236 H 0.6399 0.6359 0.674 0.026 Uiso 1 1 calc R
C31 C 0.6399(4) 0.81749(6) 0.60613(12) 0.0199(4) Uani 1 1 d .
C32 C 0.6342(4) 0.84325(6) 0.56759(13) 0.0215(4) Uani 1 1 d .
C311 C 0.6253(4) 0.87390(5) 0.52190(11) 0.0176(4) Uani 1 1 d .
C312 C 0.8215(4) 0.89334(6) 0.51649(12) 0.0200(4) Uani 1 1 d .
H312 H 0.9629 0.8856 0.5446 0.024 Uiso 1 1 calc R
N313 N 0.8247(3) 0.92196(5) 0.47470(11) 0.0213(4) Uani 1 1 d .
C314 C 0.6249(3) 0.93303(5) 0.43611(11) 0.0174(4) Uani 1 1 d .
C315 C 0.4157(4) 0.91590(6) 0.43836(12) 0.0209(4) Uani 1 1 d .
H315 H 0.2762 0.9248 0.4112 0.025 Uiso 1 1 calc R
C316 C 0.4164(4) 0.88570(6) 0.48091(13) 0.0219(4) Uani 1 1 d .
H316 H 0.2781 0.8732 0.4823 0.026 Uiso 1 1 calc R
C321 C 0.6323(4) 0.96477(5) 0.38960(11) 0.0174(4) Uani 1 1 d .
N322 N 0.4368(3) 0.97315(5) 0.34309(11) 0.0215(4) Uani 1 1 d .
C323 C 0.4398(4) 1.00161(6) 0.30025(13) 0.0241(4) Uani 1 1 d .
H323 H 0.303 1.0076 0.2672 0.029 Uiso 1 1 calc R
C324 C 0.6305(4) 1.02287(6) 0.30109(12) 0.0224(4) Uani 1 1 d .
H324 H 0.6243 1.0428 0.2693 0.027 Uiso 1 1 calc R
C325 C 0.8306(4) 1.01433(6) 0.34950(13) 0.0217(4) Uani 1 1 d .
H325 H 0.9637 1.0285 0.3519 0.026 Uiso 1 1 calc R
C326 C 0.8332(4) 0.98480(5) 0.39426(12) 0.0190(4) Uani 1 1 d .
H326 H 0.9686 0.9783 0.4275 0.023 Uiso 1 1 calc R
C331 C 0.6348(4) 0.78590(6) 0.64924(11) 0.0186(4) Uani 1 1 d .
C332 C 0.4522(4) 0.77969(6) 0.68835(13) 0.0219(4) Uani 1 1 d .
H332 H 0.3367 0.7969 0.6891 0.026 Uiso 1 1 calc R
C333 C 0.4402(4) 0.74829(7) 0.72601(14) 0.0264(5) Uani 1 1 d .
H333 H 0.3154 0.744 0.7522 0.032 Uiso 1 1 calc R
C334 C 0.6096(4) 0.72315(6) 0.72565(14) 0.0280(5) Uani 1 1 d .
H334 H 0.6003 0.7017 0.7515 0.034 Uiso 1 1 calc R
C335 C 0.7928(4) 0.72935(6) 0.68752(14) 0.0271(5) Uani 1 1 d .
H335 H 0.9085 0.7121 0.6874 0.032 Uiso 1 1 calc R
C336 C 0.8069(4) 0.76072(6) 0.64964(13) 0.0217(4) Uani 1 1 d .
H336 H 0.9329 0.765 0.6241 0.026 Uiso 1 1 calc R

loop_
_atom_site_aniso_label
_atom_site_aniso_U_11
_atom_site_aniso_U_22
_atom_site_aniso_U_33
_atom_site_aniso_U_23
_atom_site_aniso_U_13
_atom_site_aniso_U_12
C11 0.0255(10) 0.0217(10) 0.0209(10) -0.0050(8) 0.0037(8) -0.0026(8)
C12 0.0263(10) 0.0232(10) 0.0254(11) -0.0058(8) 0.0041(8) -0.0015(8)
C111 0.0275(10) 0.0198(9) 0.0186(9) -0.0046(8) -0.0029(8) -0.0015(8)
C112 0.0250(10) 0.0207(10) 0.0295(11) -0.0006(8) 0.0042(9) 0.0040(8)
N113 0.0253(9) 0.0211(9) 0.0260(9) -0.0007(7) 0.0044(7) 0.0041(7)
C114 0.0234(10) 0.0194(9) 0.0167(9) -0.0018(7) -0.0005(7) 0.0010(7)
C115 0.0221(10) 0.0244(10) 0.0247(10) -0.0020(8) 0.0014(8) 0.0049(8)
C116 0.0210(9) 0.0260(11) 0.0247(10) -0.0053(8) 0.0019(8) 0.0003(8)
C121 0.0244(10) 0.0187(9) 0.0144(8) -0.0018(7) -0.0005(7) 0.0026(7)
N122 0.0327(10) 0.0235(9) 0.0232(9) 0.0015(7) 0.0059(8) 0.0070(8)
C123 0.0381(13) 0.0228(10) 0.0252(11) 0.0036(9) 0.0078(9) 0.0103(9)
C124 0.0389(13) 0.0220(10) 0.0241(11) 0.0021(8) 0.0049(9) -0.0007(9)
C125 0.0277(11) 0.0325(12) 0.0272(12) 0.0011(9) 0.0076(9) 0.0010(9)
C126 0.0235(10) 0.0233(10) 0.0261(10) -0.0006(8) 0.0034(8) 0.0061(8)
C131 0.0216(9) 0.0203(9) 0.0181(9) -0.0047(7) 0.0025(7) -0.0044(7)
C132 0.0200(9) 0.0251(10) 0.0202(9) -0.0021(8) 0.0040(7) -0.0010(8)
C133 0.0257(11) 0.0268(11) 0.0241(11) 0.0011(8) 0.0014(8) 0.0044(8)
C134 0.0355(13) 0.0277(11) 0.0227(11) 0.0039(9) 0.0046(9) -0.0042(9)
C135 0.0266(11) 0.0334(12) 0.0274(11) -0.0040(10) 0.0103(9) -0.0060(9)
C136 0.0254(11) 0.0234(10) 0.0254(11) -0.0060(8) 0.0077(8) 0.0003(8)
C21 0.0221(10) 0.0186(9) 0.0204(9) -0.0018(7) 0.0028(7) 0.0009(7)
C22 0.0267(10) 0.0204(10) 0.0234(10) -0.0017(8) 0.0034(8) 0.0014(8)
C211 0.0232(9) 0.0167(8) 0.0200(9) -0.0003(7) 0.0037(7) 0.0024(7)
C212 0.0237(10) 0.0177(9) 0.0291(11) 0.0013(8) 0.0014(8) -0.0038(8)
N213 0.0238(9) 0.0189(8) 0.0269(10) 0.0010(7) -0.0003(7) -0.0032(7)
C214 0.0194(9) 0.0167(8) 0.0165(9) 0.0000(7) 0.0028(7) 0.0018(7)
C215 0.0202(9) 0.0216(10) 0.0237(10) 0.0003(8) 0.0025(8) -0.0027(8)
C216 0.0196(9) 0.0221(10) 0.0236(10) -0.0003(8) 0.0019(7) 0.0007(7)
C221 0.0190(9) 0.0170(8) 0.0154(8) -0.0017(7) 0.0032(7) 0.0004(7)
N222 0.0214(8) 0.0190(8) 0.0233(9) 0.0024(7) 0.0026(7) -0.0035(6)
C223 0.0248(10) 0.0196(9) 0.0223(10) 0.0039(8) 0.0038(8) -0.0033(8)
C224 0.0292(11) 0.0173(9) 0.0182(9) 0.0012(7) 0.0031(8) 0.0034(8)
C225 0.0206(10) 0.0255(10) 0.0231(10) 0.0013(8) -0.0007(8) 0.0022(8)
C226 0.0198(9) 0.0186(9) 0.0241(10) 0.0009(8) 0.0015(8) -0.0022(7)
C231 0.0212(9) 0.0172(9) 0.0168(9) -0.0010(7) 0.0039(7) 0.0028(7)
C232 0.0208(9) 0.0207(9) 0.0206(9) 0.0001(7) 0.0035(7) 0.0008(7)
C233 0.0310(11) 0.0187(9) 0.0278(11) 0.0034(8) 0.0116(9) 0.0000(8)
C234 0.0362(12) 0.0243(11) 0.0235(10) 0.0083(9) 0.0087(9) 0.0096(9)
C235 0.0244(10) 0.0294(11) 0.0206(10) 0.0031(8) 0.0025(8) 0.0085(8)
C236 0.0208(9) 0.0206(9) 0.0223(10) -0.0010(8) 0.0023(8) 0.0009(7)
C31 0.0194(9) 0.0208(9) 0.0192(9) 0.0000(7) 0.0025(7) 0.0003(7)
C32 0.0217(10) 0.0233(10) 0.0197(9) -0.0006(8) 0.0038(7) 0.0009(8)
C311 0.0210(9) 0.0166(8) 0.0150(8) -0.0008(7) 0.0022(7) 0.0009(7)
C312 0.0168(9) 0.0212(9) 0.0209(9) 0.0007(7) -0.0001(7) -0.0009(7)
N313 0.0191(8) 0.0212(8) 0.0227(9) 0.0012(7) 0.0010(7) -0.0017(6)
C314 0.0193(9) 0.0164(8) 0.0167(9) -0.0021(7) 0.0036(7) -0.0004(7)
C315 0.0186(9) 0.0209(10) 0.0223(10) 0.0013(8) 0.0006(7) -0.0003(7)
C316 0.0168(9) 0.0239(10) 0.0248(10) 0.0029(8) 0.0028(8) -0.0033(7)
C321 0.0206(9) 0.0151(8) 0.0167(8) -0.0024(7) 0.0037(7) -0.0009(7)
N322 0.0211(9) 0.0204(8) 0.0220(8) 0.0015(7) 0.0004(7) -0.0011(6)
C323 0.0267(10) 0.0230(10) 0.0212(10) 0.0029(8) -0.0002(8) 0.0011(8)
C324 0.0303(11) 0.0182(9) 0.0200(9) 0.0017(7) 0.0081(8) 0.0003(8)
C325 0.0255(10) 0.0176(9) 0.0232(10) -0.0005(8) 0.0074(8) -0.0046(8)
C326 0.0203(9) 0.0178(9) 0.0186(9) -0.0010(7) 0.0025(7) -0.0027(7)
C331 0.0198(9) 0.0195(9) 0.0162(9) 0.0002(7) 0.0016(7) -0.0006(7)
C332 0.0210(9) 0.0224(10) 0.0239(10) 0.0030(8) 0.0083(8) 0.0041(8)
C333 0.0258(10) 0.0275(11) 0.0281(11) 0.0070(9) 0.0111(9) 0.0024(8)
C334 0.0315(12) 0.0235(10) 0.0297(12) 0.0116(9) 0.0071(9) 0.0058(9)
C335 0.0261(11) 0.0245(11) 0.0310(12) 0.0079(9) 0.0060(9) 0.0083(8)
C336 0.0192(9) 0.0246(10) 0.0216(10) 0.0047(8) 0.0045(7) 0.0027(8)

loop_
_atom_type_symbol
_atom_type_description
_atom_type_scat_dispersion_real
_atom_type_scat_dispersion_imag
_atom_type_scat_source
C C 0.0033 0.0016 'International Tables Vol C Tables 4.2.6.8 and 6.1.1.4'
H H 0 0 'International Tables Vol C Tables 4.2.6.8 and 6.1.1.4'
N N 0.0061 0.0033 'International Tables Vol C Tables 4.2.6.8 and 6.1.1.4'

loop_
_geom_angle_atom_site_label_1
_geom_angle_atom_site_label_2
_geom_angle_atom_site_label_3
_geom_angle
C12 C11 C131 177.1(2)
C11 C12 C111 175.0(3)
C112 C111 C116 117.4(2)
C112 C111 C12 119.9(2)
C116 C111 C12 122.6(2)
N113 C112 C111 124.0(2)
N113 C112 H112 118
C111 C112 H112 118
C112 N113 C114 118.5(2)
N113 C114 C115 122.1(2)
N113 C114 C121 116.8(2)
C115 C114 C121 121.12(19)
C116 C115 C114 119.1(2)
C116 C115 H115 120.5
C114 C115 H115 120.5
C115 C116 C111 118.9(2)
C115 C116 H116 120.6
C111 C116 H116 120.6
N122 C121 C126 122.2(2)
N122 C121 C114 115.96(19)
C126 C121 C114 121.87(19)
C123 N122 C121 117.3(2)
N122 C123 C124 124.4(2)
N122 C123 H123 117.8
C124 C123 H123 117.8
C123 C124 C125 117.8(2)
C123 C124 H124 121.1
C125 C124 H124 121.1
C126 C125 C124 119.3(2)
C126 C125 H125 120.3
C124 C125 H125 120.3
C125 C126 C121 119.0(2)
C125 C126 H126 120.5
C121 C126 H126 120.5
C136 C131 C132 119.5(2)
C136 C131 C11 121.0(2)
C132 C131 C11 119.5(2)
C133 C132 C131 120.1(2)
C133 C132 H132 119.9
C131 C132 H132 119.9
C132 C133 C134 119.9(2)
C132 C133 H133 120
C134 C133 H133 120
C135 C134 C133 120.0(2)
C135 C134 H134 120
C133 C134 H134 120
C134 C135 C136 120.8(2)
C134 C135 H135 119.6
C136 C135 H135 119.6
C135 C136 C131 119.6(2)
C135 C136 H136 120.2
C131 C136 H136 120.2
C22 C21 C231 179.1(2)
C21 C22 C211 178.9(2)
C212 C211 C216 117.3(2)
C212 C211 C22 121.3(2)
C216 C211 C22 121.4(2)
N213 C212 C211 124.0(2)
N213 C212 H212 118
C211 C212 H212 118
C212 N213 C214 118.25(19)
N213 C214 C215 122.6(2)
N213 C214 C221 117.09(18)
C215 C214 C221 120.34(19)
C216 C215 C214 118.7(2)
C216 C215 H215 120.7
C214 C215 H215 120.7
C215 C216 C211 119.2(2)
C215 C216 H216 120.4
C211 C216 H216 120.4
N222 C221 C226 122.38(19)
N222 C221 C214 116.22(18)
C226 C221 C214 121.40(18)
C223 N222 C221 117.59(19)
N222 C223 C224 124.0(2)
N222 C223 H223 118
C224 C223 H223 118
C223 C224 C225 118.1(2)
C223 C224 H224 121
C225 C224 H224 121
C224 C225 C226 119.3(2)
C224 C225 H225 120.4
C226 C225 H225 120.4
C225 C226 C221 118.7(2)
C225 C226 H226 120.6
C221 C226 H226 120.6
C236 C231 C232 119.69(19)
C236 C231 C21 120.1(2)
C232 C231 C21 120.23(19)
C233 C232 C231 119.9(2)
C233 C232 H232 120.1
C231 C232 H232 120.1
C232 C233 C234 120.2(2)
C232 C233 H233 119.9
C234 C233 H233 119.9
C235 C234 C233 119.9(2)
C235 C234 H234 120.1
C233 C234 H234 120.1
C236 C235 C234 120.6(2)
C236 C235 H235 119.7
C234 C235 H235 119.7
C235 C236 C231 119.7(2)
C235 C236 H236 120.1
C231 C236 H236 120.1
C32 C31 C331 176.6(2)
C31 C32 C311 179.5(2)
C312 C311 C316 117.39(19)
C312 C311 C32 121.71(19)
C316 C311 C32 120.91(19)
N313 C312 C311 124.56(19)
N313 C312 H312 117.7
C311 C312 H312 117.7
C312 N313 C314 117.57(18)
N313 C314 C315 122.84(19)
N313 C314 C321 116.73(18)
C315 C314 C321 120.43(18)
C316 C315 C314 118.77(19)
C316 C315 H315 120.6
C314 C315 H315 120.6
C315 C316 C311 118.84(19)
C315 C316 H316 120.6
C311 C316 H316 120.6
N322 C321 C326 122.41(19)
N322 C321 C314 116.44(18)
C326 C321 C314 121.14(18)
C323 N322 C321 117.50(19)
N322 C323 C324 124.0(2)
N322 C323 H323 118
C324 C323 H323 118
C323 C324 C325 118.3(2)
C323 C324 H324 120.8
C325 C324 H324 120.8
C326 C325 C324 119.0(2)
C326 C325 H325 120.5
C324 C325 H325 120.5
C325 C326 C321 118.76(19)
C325 C326 H326 120.6
C321 C326 H326 120.6
C332 C331 C336 119.79(19)
C332 C331 C31 119.88(19)
C336 C331 C31 120.3(2)
C333 C332 C331 119.8(2)
C333 C332 H332 120.1
C331 C332 H332 120.1
C332 C333 C334 120.4(2)
C332 C333 H333 119.8
C334 C333 H333 119.8
C335 C334 C333 120.1(2)
C335 C334 H334 120
C333 C334 H334 120
C334 C335 C336 120.1(2)
C334 C335 H335 119.9
C336 C335 H335 119.9
C335 C336 C331 119.9(2)
C335 C336 H336 120.1
C331 C336 H336 120.1

loop_
_geom_bond_atom_site_label_1
_geom_bond_atom_site_label_2
_geom_bond_distance
C11 C12 1.201(3)
C11 C131 1.439(3)
C12 C111 1.428(3)
C111 C112 1.398(3)
C111 C116 1.406(3)
C112 N113 1.331(3)
C112 H112 0.95
N113 C114 1.341(3)
C114 C115 1.405(3)
C114 C121 1.487(3)
C115 C116 1.392(3)
C115 H115 0.95
C116 H116 0.95
C121 N122 1.348(3)
C121 C126 1.395(3)
N122 C123 1.338(3)
C123 C124 1.380(4)
C123 H123 0.95
C124 C125 1.384(4)
C124 H124 0.95
C125 C126 1.381(3)
C125 H125 0.95
C126 H126 0.95
C131 C136 1.403(3)
C131 C132 1.400(3)
C132 C133 1.383(3)
C132 H132 0.95
C133 C134 1.397(4)
C133 H133 0.95
C134 C135 1.379(4)
C134 H134 0.95
C135 C136 1.384(3)
C135 H135 0.95
C136 H136 0.95
C21 C22 1.204(3)
C21 C231 1.437(3)
C22 C211 1.428(3)
C211 C212 1.398(3)
C211 C216 1.405(3)
C212 N213 1.332(3)
C212 H212 0.95
N213 C214 1.337(3)
C214 C215 1.404(3)
C214 C221 1.486(3)
C215 C216 1.386(3)
C215 H215 0.95
C216 H216 0.95
C221 N222 1.348(3)
C221 C226 1.398(3)
N222 C223 1.342(3)
C223 C224 1.383(3)
C223 H223 0.95
C224 C225 1.387(3)
C224 H224 0.95
C225 C226 1.389(3)
C225 H225 0.95
C226 H226 0.95
C231 C236 1.399(3)
C231 C232 1.406(3)
C232 C233 1.387(3)
C232 H232 0.95
C233 C234 1.392(4)
C233 H233 0.95
C234 C235 1.391(4)
C234 H234 0.95
C235 C236 1.387(3)
C235 H235 0.95
C236 H236 0.95
C31 C32 1.203(3)
C31 C331 1.440(3)
C32 C311 1.429(3)
C311 C312 1.393(3)
C311 C316 1.405(3)
C312 N313 1.331(3)
C312 H312 0.95
N313 C314 1.337(3)
C314 C315 1.404(3)
C314 C321 1.480(3)
C315 C316 1.387(3)
C315 H315 0.95
C316 H316 0.95
C321 N322 1.350(3)
C321 C326 1.404(3)
N322 C323 1.336(3)
C323 C324 1.387(3)
C323 H323 0.95
C324 C325 1.388(3)
C324 H324 0.95
C325 C326 1.387(3)
C325 H325 0.95
C326 H326 0.95
C331 C332 1.399(3)
C331 C336 1.400(3)
C332 C333 1.388(3)
C332 H332 0.95
C333 C334 1.389(3)
C333 H333 0.95
C334 C335 1.391(4)
C334 H334 0.95
C335 C336 1.391(3)
C335 H335 0.95
C336 H336 0.95
